data_7207725
loop_
_publ_author_name
'Croitor, Lilia'
'Coropceanu, Eduard B.'
'Siminel, Anatolii V.'
'Kulikova, Olga'
'Zelentsov, Vyacheslav I.'
'Datsko, Tatiana'
'Fonari, Marina S.'

_publ_section_title
;
 1,2-Cyclohexanedionedioxime as a useful co-ligand for fabrication of
 one-dimensional Zn(ii) and Cd(ii) coordination polymers with
 wheel-and-axle topology and luminescent properties
;
_journal_issue 10
_journal_name_full CrystEngComm
_journal_page_first 3750
_journal_paper_doi 10.1039/c2ce00020b
_journal_volume 14
_journal_year 2012
_chemical_formula_moiety 'C20 H24 N4 O6 S Zn'
_chemical_formula_sum 'C20 H24 N4 O6 S Zn'
_chemical_formula_weight 513.86
_chemical_name_common
;
catena{( mu2-4,4^'^- dipyridylsulfide)-(1,2-cyclohexanedionedioxime)
-(di-acetate)-zinc(II)}
;
_chemical_name_systematic
;
catena{( mu2-4,4^'^- dipyridylsulfide)-(1,2-cyclohexanedionedioxime)
-(di-acetate)-zinc(II)}
;
_space_group_IT_number 14
_symmetry_cell_setting monoclinic
_symmetry_space_group_name_Hall '-P 2yn'
_symmetry_space_group_name_H-M 'P 1 21/n 1'
_atom_sites_solution_hydrogens geom
_atom_sites_solution_primary direct
_atom_sites_solution_secondary difmap
_audit_creation_method SHELXL-97
_cell_angle_alpha 90.00
_cell_angle_beta 92.500(2)
_cell_angle_gamma 90.00
_cell_formula_units_Z 4
_cell_length_a 8.1727(2)
_cell_length_b 22.8786(4)
_cell_length_c 12.0939(2)
_cell_measurement_reflns_used 7298
_cell_measurement_temperature 293(2)
_cell_measurement_theta_max 28.8410
_cell_measurement_theta_min 2.9436
_cell_volume 2259.16(8)
_computing_cell_refinement
;
CrysAlisPro, Agilent Technologies,
Version 1.171.34.46 (release 25-11-2010 CrysAlis171 .NET)
(compiled Nov 25 2010,17:55:46)
;
_computing_data_collection
;
CrysAlisPro, Agilent Technologies,
Version 1.171.34.46 (release 25-11-2010 CrysAlis171 .NET)
(compiled Nov 25 2010,17:55:46)
;
_computing_data_reduction
;
CrysAlisPro, Agilent Technologies,
Version 1.171.34.46 (release 25-11-2010 CrysAlis171 .NET)
(compiled Nov 25 2010,17:55:46)
;
_computing_structure_refinement 'SHELXL-97 (Sheldrick, 1997)'
_computing_structure_solution 'SHELXS-97 (Sheldrick, 1990)'
_diffrn_ambient_temperature 293(2)
_diffrn_measured_fraction_theta_full 0.999
_diffrn_measured_fraction_theta_max 0.999
_diffrn_measurement_device_type 'Xcalibur, Eos'
_diffrn_measurement_method '\w scans'
_diffrn_radiation_monochromator graphite
_diffrn_radiation_source 'fine-focus sealed tube'
_diffrn_radiation_type MoK\a
_diffrn_radiation_wavelength 0.71073
_diffrn_reflns_av_R_equivalents 0.0269
_diffrn_reflns_av_sigmaI/netI 0.0278
_diffrn_reflns_limit_h_max 10
_diffrn_reflns_limit_h_min -10
_diffrn_reflns_limit_k_max 28
_diffrn_reflns_limit_k_min -27
_diffrn_reflns_limit_l_max 14
_diffrn_reflns_limit_l_min -14
_diffrn_reflns_number 15416
_diffrn_reflns_theta_full 26.00
_diffrn_reflns_theta_max 26.00
_diffrn_reflns_theta_min 2.95
_exptl_absorpt_coefficient_mu 1.224
_exptl_absorpt_correction_T_max 1.00000
_exptl_absorpt_correction_T_min 0.94358
_exptl_absorpt_correction_type multi-scan
_exptl_absorpt_process_details
;
CrysAlisPro, Agilent Technologies,
Version 1.171.34.46 (release 25-11-2010 CrysAlis171 .NET)
(compiled Nov 25 2010,17:55:46)
Empirical absorption correction using spherical harmonics,
implemented in SCALE3 ABSPACK scaling algorithm.
;
_exptl_crystal_colour 'light yellow'
_exptl_crystal_density_diffrn 1.511
_exptl_crystal_density_method 'not measured'
_exptl_crystal_description prism
_exptl_crystal_F_000 1064
_exptl_crystal_size_max 0.2
_exptl_crystal_size_mid 0.1
_exptl_crystal_size_min 0.07
_refine_diff_density_max 0.264
_refine_diff_density_min -0.294
_refine_diff_density_rms 0.049
_refine_ls_extinction_method none
_refine_ls_goodness_of_fit_ref 1.011
_refine_ls_hydrogen_treatment constr
_refine_ls_matrix_type full
_refine_ls_number_parameters 309
_refine_ls_number_reflns 4428
_refine_ls_number_restraints 0
_refine_ls_restrained_S_all 1.011
_refine_ls_R_factor_all 0.0390
_refine_ls_R_factor_gt 0.0299
_refine_ls_shift/su_max 0.001
_refine_ls_shift/su_mean 0.000
_refine_ls_structure_factor_coef Fsqd
_refine_ls_weighting_details 'calc w=1/[\s^2^(Fo^2^)+(0.0388P)^2^+0.9806P] where P=(Fo^2^+2Fc^2^)/3'
_refine_ls_weighting_scheme calc
_refine_ls_wR_factor_gt 0.0745
_refine_ls_wR_factor_ref 0.0794
_reflns_number_gt 3758
_reflns_number_total 4428
_reflns_threshold_expression >2sigma(I)
_cod_data_source_file c2ce00020b.txt
_cod_data_source_block zn382
_cod_original_sg_symbol_H-M 'P1 21/n 1'
_cod_database_code 7207725

loop_
_symmetry_equiv_pos_as_xyz
'x, y, z'
'-x+1/2, y+1/2, -z+1/2'
'-x, -y, -z'
'x-1/2, -y-1/2, z-1/2'

loop_
_atom_site_label
_atom_site_type_symbol
_atom_site_fract_x
_atom_site_fract_y
_atom_site_fract_z
_atom_site_U_iso_or_equiv
_atom_site_adp_type
_atom_site_occupancy
_atom_site_symmetry_multiplicity
_atom_site_calc_flag
_atom_site_refinement_flags
_atom_site_disorder_assembly
_atom_site_disorder_group
Zn1 Zn 0.28369(3) 0.147327(10) 0.225928(19) 0.02840(9) Uani 1 1 d . . .
S1 S -0.09380(8) -0.08973(2) 0.42882(5) 0.04223(16) Uani 1 1 d . . .
O1 O 0.0928(2) 0.13960(8) -0.01434(15) 0.0578(5) Uani 1 1 d . . .
H1 H 0.0231 0.1530 0.0253 0.087 Uiso 1 1 calc R . .
O2 O 0.63751(19) 0.08651(8) 0.22222(14) 0.0492(4) Uani 1 1 d . . .
H2 H 0.6262 0.0928 0.2882 0.074 Uiso 1 1 calc R . .
O3 O 0.07505(18) 0.19019(7) 0.26134(13) 0.0391(4) Uani 1 1 d . . .
O4 O -0.1006(2) 0.18433(8) 0.11583(16) 0.0554(5) Uani 1 1 d . . .
O5 O 0.3753(2) 0.16431(7) 0.38129(13) 0.0386(4) Uani 1 1 d . . .
O6 O 0.5927(2) 0.10883(8) 0.42131(15) 0.0572(5) Uani 1 1 d . . .
N1 N 0.2315(2) 0.12710(8) 0.04850(15) 0.0362(4) Uani 1 1 d . . .
N2 N 0.4962(2) 0.10083(7) 0.16370(15) 0.0324(4) Uani 1 1 d . . .
N3 N 0.1769(2) 0.06254(7) 0.27807(14) 0.0310(4) Uani 1 1 d . . .
N4 N 0.1099(2) -0.26617(7) 0.32835(14) 0.0306(4) Uani 1 1 d . . .
C1 C 0.3488(3) 0.10583(9) -0.00587(18) 0.0380(5) Uani 1 1 d . B .
C2 C 0.5010(3) 0.09258(9) 0.05928(18) 0.0350(5) Uani 1 1 d . B .
C3 C 0.6509(4) 0.07253(14) 0.0032(2) 0.0603(8) Uani 1 1 d . . .
H3A H 0.6628 0.0305 0.0106 0.072 Uiso 0.50 1 calc PR A 1
H3B H 0.7475 0.0910 0.0371 0.072 Uiso 0.50 1 calc PR A 1
H3C H 0.7352 0.1018 0.0166 0.072 Uiso 0.50 1 calc PR A 2
H3D H 0.6888 0.0370 0.0398 0.072 Uiso 0.50 1 calc PR A 2
C4A C 0.6318(15) 0.0900(4) -0.1241(9) 0.061(3) Uani 0.50 1 d P B 1
H4A1 H 0.6290 0.1322 -0.1315 0.073 Uiso 0.50 1 calc PR B 1
H4A2 H 0.7245 0.0754 -0.1632 0.073 Uiso 0.50 1 calc PR B 1
C5A C 0.4696(13) 0.0630(3) -0.1746(7) 0.0482(18) Uani 0.50 1 d P B 1
H5A1 H 0.4659 0.0660 -0.2547 0.058 Uiso 0.50 1 calc PR B 1
H5A2 H 0.4608 0.0222 -0.1543 0.058 Uiso 0.50 1 calc PR B 1
C4B C 0.6399(16) 0.0614(4) -0.1124(8) 0.078(3) Uani 0.50 1 d P B 2
H4B1 H 0.7451 0.0703 -0.1425 0.093 Uiso 0.50 1 calc PR B 2
H4B2 H 0.6205 0.0199 -0.1233 0.093 Uiso 0.50 1 calc PR B 2
C5B C 0.521(2) 0.0917(6) -0.1724(10) 0.113(6) Uani 0.50 1 d P B 2
H5B1 H 0.5119 0.0741 -0.2455 0.135 Uiso 0.50 1 calc PR B 2
H5B2 H 0.5611 0.1311 -0.1819 0.135 Uiso 0.50 1 calc PR B 2
C6 C 0.3375(4) 0.09686(13) -0.1287(2) 0.0674(9) Uani 1 1 d . . .
H6A H 0.2346 0.0774 -0.1479 0.081 Uiso 0.50 1 calc PR B 1
H6B H 0.3343 0.1349 -0.1642 0.081 Uiso 0.50 1 calc PR B 1
H6C H 0.2810 0.1296 -0.1643 0.081 Uiso 0.50 1 calc PR B 2
H6D H 0.2764 0.0615 -0.1465 0.081 Uiso 0.50 1 calc PR B 2
C7 C -0.0613(3) 0.20004(10) 0.2120(2) 0.0387(5) Uani 1 1 d . . .
C8 C -0.1861(3) 0.23236(14) 0.2752(3) 0.0650(8) Uani 1 1 d . . .
H8A H -0.2524 0.2049 0.3134 0.098 Uiso 1 1 calc R . .
H8B H -0.2545 0.2550 0.2248 0.098 Uiso 1 1 calc R . .
H8C H -0.1317 0.2579 0.3280 0.098 Uiso 1 1 calc R . .
C9 C 0.4916(3) 0.14717(10) 0.44405(19) 0.0365(5) Uani 1 1 d . . .
C10 C 0.5090(4) 0.17481(14) 0.5558(2) 0.0659(8) Uani 1 1 d . . .
H10A H 0.5810 0.1516 0.6028 0.099 Uiso 1 1 calc R . .
H10B H 0.4035 0.1772 0.5874 0.099 Uiso 1 1 calc R . .
H10C H 0.5537 0.2134 0.5489 0.099 Uiso 1 1 calc R . .
C11 C 0.0170(3) 0.05397(9) 0.2607(2) 0.0407(6) Uani 1 1 d . . .
H11 H -0.0423 0.0814 0.2188 0.049 Uiso 1 1 calc R . .
C12 C -0.0661(3) 0.00669(9) 0.3012(2) 0.0398(5) Uani 1 1 d . . .
H12 H -0.1780 0.0025 0.2862 0.048 Uiso 1 1 calc R . .
C13 C 0.0188(3) -0.03422(8) 0.36415(18) 0.0308(5) Uani 1 1 d . . .
C14 C 0.1862(3) -0.02618(9) 0.38353(18) 0.0334(5) Uani 1 1 d . . .
H14 H 0.2480 -0.0530 0.4255 0.040 Uiso 1 1 calc R . .
C15 C 0.2584(3) 0.02239(9) 0.33916(18) 0.0326(5) Uani 1 1 d . . .
H15 H 0.3704 0.0276 0.3525 0.039 Uiso 1 1 calc R . .
C16 C -0.0057(3) -0.15601(8) 0.38658(18) 0.0295(5) Uani 1 1 d . . .
C17 C 0.0657(3) -0.16503(9) 0.28601(19) 0.0350(5) Uani 1 1 d . . .
H17 H 0.0758 -0.1344 0.2362 0.042 Uiso 1 1 calc R . .
C18 C 0.1215(3) -0.22015(9) 0.26132(18) 0.0334(5) Uani 1 1 d . . .
H18 H 0.1701 -0.2256 0.1940 0.040 Uiso 1 1 calc R . .
C19 C 0.0357(3) -0.25656(9) 0.4231(2) 0.0423(6) Uani 1 1 d . . .
H19 H 0.0220 -0.2883 0.4699 0.051 Uiso 1 1 calc R . .
C20 C -0.0216(3) -0.20325(9) 0.45596(19) 0.0398(6) Uani 1 1 d . . .
H20 H -0.0702 -0.1991 0.5237 0.048 Uiso 1 1 calc R . .

loop_
_atom_site_aniso_label
_atom_site_aniso_U_11
_atom_site_aniso_U_22
_atom_site_aniso_U_33
_atom_site_aniso_U_23
_atom_site_aniso_U_13
_atom_site_aniso_U_12
Zn1 0.03104(15) 0.02594(14) 0.02816(14) 0.00083(9) 0.00073(10) 0.00176(10)
S1 0.0495(4) 0.0207(3) 0.0585(4) 0.0002(2) 0.0252(3) 0.0018(2)
O1 0.0602(12) 0.0720(13) 0.0397(10) -0.0080(9) -0.0159(9) 0.0168(10)
O2 0.0355(9) 0.0639(11) 0.0480(10) -0.0047(9) -0.0002(8) 0.0157(8)
O3 0.0307(8) 0.0401(9) 0.0466(10) 0.0022(7) 0.0014(7) 0.0052(7)
O4 0.0491(11) 0.0633(12) 0.0529(12) -0.0035(9) -0.0098(9) 0.0087(9)
O5 0.0431(9) 0.0401(9) 0.0318(8) -0.0001(7) -0.0063(7) 0.0031(7)
O6 0.0576(11) 0.0678(13) 0.0453(11) -0.0027(9) -0.0093(9) 0.0240(10)
N1 0.0443(11) 0.0308(9) 0.0328(10) -0.0008(8) -0.0057(9) -0.0019(8)
N2 0.0327(10) 0.0271(9) 0.0374(11) 0.0009(8) 0.0031(8) 0.0024(8)
N3 0.0356(10) 0.0258(9) 0.0316(10) 0.0014(7) 0.0012(8) -0.0010(8)
N4 0.0355(10) 0.0237(9) 0.0327(10) -0.0021(7) 0.0028(8) 0.0008(7)
C1 0.0595(15) 0.0223(10) 0.0326(12) -0.0015(9) 0.0069(11) -0.0026(10)
C2 0.0447(13) 0.0235(10) 0.0376(13) -0.0041(9) 0.0119(10) -0.0039(9)
C3 0.0547(17) 0.0671(18) 0.0612(18) -0.0182(15) 0.0277(14) -0.0044(15)
C4A 0.088(6) 0.039(4) 0.061(5) -0.012(5) 0.050(4) -0.020(5)
C5A 0.084(5) 0.037(3) 0.025(3) -0.008(3) 0.012(3) -0.005(3)
C4B 0.105(7) 0.070(6) 0.062(5) -0.028(6) 0.036(5) -0.015(7)
C5B 0.160(16) 0.129(11) 0.053(6) 0.027(8) 0.048(8) 0.061(12)
C6 0.111(3) 0.0580(18) 0.0337(15) -0.0091(13) 0.0040(16) 0.0140(18)
C7 0.0355(13) 0.0320(12) 0.0485(15) 0.0070(10) -0.0003(11) 0.0012(10)
C8 0.0460(16) 0.080(2) 0.069(2) -0.0015(17) -0.0012(14) 0.0215(15)
C9 0.0401(13) 0.0363(12) 0.0328(12) 0.0024(9) -0.0029(10) -0.0042(11)
C10 0.069(2) 0.079(2) 0.0490(17) -0.0152(15) -0.0146(15) 0.0078(17)
C11 0.0422(13) 0.0289(11) 0.0498(14) 0.0092(10) -0.0107(11) -0.0016(10)
C12 0.0334(12) 0.0292(11) 0.0559(15) 0.0038(10) -0.0069(11) -0.0053(10)
C13 0.0398(12) 0.0188(9) 0.0344(12) -0.0031(8) 0.0096(9) 0.0002(9)
C14 0.0397(12) 0.0249(10) 0.0357(12) 0.0016(9) 0.0042(10) 0.0079(9)
C15 0.0294(11) 0.0302(11) 0.0384(12) -0.0030(9) 0.0055(9) 0.0038(9)
C16 0.0306(11) 0.0218(10) 0.0362(12) -0.0015(8) 0.0020(9) -0.0007(8)
C17 0.0412(13) 0.0240(10) 0.0405(13) 0.0060(9) 0.0111(10) -0.0007(9)
C18 0.0374(12) 0.0290(11) 0.0347(12) -0.0009(9) 0.0112(10) 0.0003(9)
C19 0.0671(17) 0.0240(11) 0.0367(13) 0.0062(9) 0.0120(12) 0.0063(11)
C20 0.0586(15) 0.0294(11) 0.0323(12) 0.0013(9) 0.0128(11) 0.0075(11)

loop_
_atom_type_symbol
_atom_type_description
_atom_type_scat_dispersion_real
_atom_type_scat_dispersion_imag
_atom_type_scat_source
C C 0.0033 0.0016 'International Tables Vol C Tables 4.2.6.8 and 6.1.1.4'
H H 0.0000 0.0000 'International Tables Vol C Tables 4.2.6.8 and 6.1.1.4'
N N 0.0061 0.0033 'International Tables Vol C Tables 4.2.6.8 and 6.1.1.4'
O O 0.0106 0.0060 'International Tables Vol C Tables 4.2.6.8 and 6.1.1.4'
S S 0.1246 0.1234 'International Tables Vol C Tables 4.2.6.8 and 6.1.1.4'
Zn Zn 0.2839 1.4301 'International Tables Vol C Tables 4.2.6.8 and 6.1.1.4'

loop_
_geom_angle_atom_site_label_1
_geom_angle_atom_site_label_2
_geom_angle_atom_site_label_3
_geom_angle
_geom_angle_site_symmetry_3
O3 Zn1 O5 89.51(6) .
O3 Zn1 N2 172.05(7) .
O5 Zn1 N2 98.32(7) .
O3 Zn1 N1 100.20(7) .
O5 Zn1 N1 169.45(7) .
N2 Zn1 N1 71.90(7) .
O3 Zn1 N3 91.02(6) .
O5 Zn1 N3 92.17(6) .
N2 Zn1 N3 90.03(6) .
N1 Zn1 N3 91.77(7) .
O3 Zn1 N4 88.62(6) 2
O5 Zn1 N4 88.30(6) 2
N2 Zn1 N4 90.26(6) 2
N1 Zn1 N4 87.83(6) 2
N3 Zn1 N4 179.41(7) 2
C16 S1 C13 105.20(9) .
N1 O1 H1 109.5 .
N2 O2 H2 109.5 .
C7 O3 Zn1 136.07(16) .
C9 O5 Zn1 137.74(15) .
C1 N1 O1 114.51(19) .
C1 N1 Zn1 117.30(16) .
O1 N1 Zn1 127.88(14) .
C2 N2 O2 114.44(18) .
C2 N2 Zn1 117.93(16) .
O2 N2 Zn1 126.94(13) .
C11 N3 C15 116.65(18) .
C11 N3 Zn1 118.55(14) .
C15 N3 Zn1 124.18(14) .
C18 N4 C19 115.95(17) .
C18 N4 Zn1 118.28(13) 2_545
C19 N4 Zn1 125.78(14) 2_545
N1 C1 C2 115.9(2) .
N1 C1 C6 123.0(2) .
C2 C1 C6 121.0(2) .
N2 C2 C1 115.8(2) .
N2 C2 C3 123.6(2) .
C1 C2 C3 120.6(2) .
C4B C3 C2 118.9(6) .
C4B C3 C4A 25.0(4) .
C2 C3 C4A 108.3(5) .
C4B C3 H3A 85.1 .
C2 C3 H3A 110.0 .
C4A C3 H3A 110.0 .
C4B C3 H3B 120.6 .
C2 C3 H3B 110.0 .
C4A C3 H3B 110.0 .
H3A C3 H3B 108.4 .
C4B C3 H3C 107.6 .
C2 C3 H3C 107.6 .
C4A C3 H3C 91.5 .
H3A C3 H3C 127.0 .
H3B C3 H3C 21.5 .
C4B C3 H3D 107.6 .
C2 C3 H3D 107.6 .
C4A C3 H3D 131.8 .
H3A C3 H3D 25.6 .
H3B C3 H3D 86.3 .
H3C C3 H3D 107.0 .
C5A C4A C3 109.0(6) .
C5A C4A H4A1 109.9 .
C3 C4A H4A1 109.9 .
C5A C4A H4A2 109.9 .
C3 C4A H4A2 109.9 .
H4A1 C4A H4A2 108.3 .
C6 C5A C4A 105.8(5) .
C6 C5A H5A1 110.6 .
C4A C5A H5A1 110.6 .
C6 C5A H5A2 110.6 .
C4A C5A H5A2 110.6 .
H5A1 C5A H5A2 108.7 .
C5B C4B C3 116.2(9) .
C5B C4B H4B1 108.2 .
C3 C4B H4B1 108.2 .
C5B C4B H4B2 108.2 .
C3 C4B H4B2 108.2 .
H4B1 C4B H4B2 107.4 .
C4B C5B C6 120.6(9) .
C4B C5B H5B1 107.2 .
C6 C5B H5B1 107.2 .
C4B C5B H5B2 107.2 .
C6 C5B H5B2 107.2 .
H5B1 C5B H5B2 106.8 .
C5A C6 C1 115.8(4) .
C5A C6 C5B 28.7(5) .
C1 C6 C5B 108.5(6) .
C5A C6 H6A 108.3 .
C1 C6 H6A 108.3 .
C5B C6 H6A 134.0 .
C5A C6 H6B 108.3 .
C1 C6 H6B 108.3 .
C5B C6 H6B 85.9 .
H6A C6 H6B 107.4 .
C5A C6 H6C 125.9 .
C1 C6 H6C 110.0 .
C5B C6 H6C 110.0 .
H6A C6 H6C 81.7 .
H6B C6 H6C 27.0 .
C5A C6 H6D 81.7 .
C1 C6 H6D 110.0 .
C5B C6 H6D 110.0 .
H6A C6 H6D 29.9 .
H6B C6 H6D 130.4 .
H6C C6 H6D 108.4 .
O4 C7 O3 125.2(2) .
O4 C7 C8 117.7(2) .
O3 C7 C8 117.1(2) .
C7 C8 H8A 109.5 .
C7 C8 H8B 109.5 .
H8A C8 H8B 109.5 .
C7 C8 H8C 109.5 .
H8A C8 H8C 109.5 .
H8B C8 H8C 109.5 .
O6 C9 O5 125.5(2) .
O6 C9 C10 117.4(2) .
O5 C9 C10 117.1(2) .
C9 C10 H10A 109.5 .
C9 C10 H10B 109.5 .
H10A C10 H10B 109.5 .
C9 C10 H10C 109.5 .
H10A C10 H10C 109.5 .
H10B C10 H10C 109.5 .
N3 C11 C12 123.7(2) .
N3 C11 H11 118.1 .
C12 C11 H11 118.1 .
C13 C12 C11 119.1(2) .
C13 C12 H12 120.4 .
C11 C12 H12 120.4 .
C12 C13 C14 118.18(19) .
C12 C13 S1 118.25(17) .
C14 C13 S1 123.18(17) .
C15 C14 C13 118.4(2) .
C15 C14 H14 120.8 .
C13 C14 H14 120.8 .
N3 C15 C14 123.9(2) .
N3 C15 H15 118.1 .
C14 C15 H15 118.1 .
C20 C16 C17 118.14(19) .
C20 C16 S1 116.59(16) .
C17 C16 S1 125.06(16) .
C18 C17 C16 118.82(19) .
C18 C17 H17 120.6 .
C16 C17 H17 120.6 .
N4 C18 C17 123.86(19) .
N4 C18 H18 118.1 .
C17 C18 H18 118.1 .
N4 C19 C20 124.6(2) .
N4 C19 H19 117.7 .
C20 C19 H19 117.7 .
C19 C20 C16 118.6(2) .
C19 C20 H20 120.7 .
C16 C20 H20 120.7 .

loop_
_geom_bond_atom_site_label_1
_geom_bond_atom_site_label_2
_geom_bond_distance
_geom_bond_site_symmetry_2
Zn1 O3 2.0289(15) .
Zn1 O5 2.0296(15) .
Zn1 N2 2.1974(17) .
Zn1 N1 2.2184(18) .
Zn1 N3 2.2295(17) .
Zn1 N4 2.2703(17) 2
S1 C16 1.764(2) .
S1 C13 1.771(2) .
O1 N1 1.367(3) .
O1 H1 0.8200 .
O2 N2 1.368(2) .
O2 H2 0.8200 .
O3 C7 1.261(3) .
O4 C7 1.246(3) .
O5 C9 1.253(3) .
O6 C9 1.244(3) .
N1 C1 1.282(3) .
N2 C2 1.279(3) .
N3 C11 1.329(3) .
N3 C15 1.338(3) .
N4 C18 1.335(3) .
N4 C19 1.337(3) .
N4 Zn1 2.2703(17) 2_545
C1 C2 1.475(3) .
C1 C6 1.499(3) .
C2 C3 1.497(3) .
C3 C4B 1.420(10) .
C3 C4A 1.592(11) .
C3 H3A 0.9700 .
C3 H3B 0.9700 .
C3 H3C 0.9700 .
C3 H3D 0.9700 .
C4A C5A 1.562(17) .
C4A H4A1 0.9700 .
C4A H4A2 0.9700 .
C5A C6 1.457(10) .
C5A H5A1 0.9700 .
C5A H5A2 0.9700 .
C4B C5B 1.377(19) .
C4B H4B1 0.9700 .
C4B H4B2 0.9700 .
C5B C6 1.614(14) .
C5B H5B1 0.9700 .
C5B H5B2 0.9700 .
C6 H6A 0.9700 .
C6 H6B 0.9700 .
C6 H6C 0.9700 .
C6 H6D 0.9700 .
C7 C8 1.497(4) .
C8 H8A 0.9600 .
C8 H8B 0.9600 .
C8 H8C 0.9600 .
C9 C10 1.493(3) .
C10 H10A 0.9600 .
C10 H10B 0.9600 .
C10 H10C 0.9600 .
C11 C12 1.378(3) .
C11 H11 0.9300 .
C12 C13 1.375(3) .
C12 H12 0.9300 .
C13 C14 1.390(3) .
C14 C15 1.378(3) .
C14 H14 0.9300 .
C15 H15 0.9300 .
C16 C20 1.378(3) .
C16 C17 1.387(3) .
C17 C18 1.378(3) .
C17 H17 0.9300 .
C18 H18 0.9300 .
C19 C20 1.372(3) .
C19 H19 0.9300 .
C20 H20 0.9300 .

loop_
_geom_hbond_atom_site_label_D
_geom_hbond_atom_site_label_H
_geom_hbond_atom_site_label_A
_geom_hbond_distance_DH
_geom_hbond_distance_HA
_geom_hbond_distance_DA
_geom_hbond_angle_DHA
O1 H1 O4 0.82 1.68 2.498(3) 172.9
O2 H2 O6 0.82 1.69 2.504(2) 176.1
